data_4501497
loop_
_publ_author_name
'Feng, Rui'
'Jiang, Fei-Long'
'Wu, Ming-Yan'
'Chen, Lian'
'Yan, Chun-Feng'
'Hong, Mao-Chun'

_publ_section_title
;
 Structures and Photoluminescent Properties of the Lanthanide Coordination
 Complexes with Hydroxyquinoline Carboxylate Ligands
;
_journal_issue 5
_journal_name_full 'Crystal Growth &amp; Design'
_journal_page_first 2306
_journal_paper_doi 10.1021/cg100026d
_journal_volume 10
_journal_year 2010
_chemical_formula_moiety 'C66 H54 Eu2 N8 O22, 2(O)'
_chemical_formula_sum 'C66 H54 Eu2 N8 O24'
_chemical_formula_weight 1647.09
_chemical_name_systematic
; 
 ? 
;
_space_group_IT_number 2
_symmetry_cell_setting triclinic
_symmetry_space_group_name_Hall '-P 1'
_symmetry_space_group_name_H-M 'P -1'
_atom_sites_solution_hydrogens geom
_atom_sites_solution_primary direct
_atom_sites_solution_secondary difmap
_audit_creation_method SHELXL-97
_cell_angle_alpha 106.855(2)
_cell_angle_beta 94.907(3)
_cell_angle_gamma 96.179(2)
_cell_formula_units_Z 1
_cell_length_a 9.919(3)
_cell_length_b 11.466(3)
_cell_length_c 15.009(4)
_cell_measurement_reflns_used 4286
_cell_measurement_temperature 293(2)
_cell_measurement_theta_max 27.4797
_cell_measurement_theta_min 3.1132
_cell_volume 1611.9(8)
_computing_structure_refinement 'SHELXL-97 (Sheldrick, 1997)'
_computing_structure_solution 'SHELXS-97 (Sheldrick, 1990)'
_diffrn_ambient_temperature 293(2)
_diffrn_measured_fraction_theta_full 0.940
_diffrn_measured_fraction_theta_max 0.940
_diffrn_measurement_device_type
;
Mercury70 (2x2 bin mode)
;
_diffrn_measurement_method CCD_Profile_fitting
_diffrn_radiation_monochromator graphite
_diffrn_radiation_source 'fine-focus sealed tube'
_diffrn_radiation_type MoK\a
_diffrn_radiation_wavelength 0.71073
_diffrn_reflns_av_R_equivalents 0.0214
_diffrn_reflns_av_sigmaI/netI 0.0322
_diffrn_reflns_limit_h_max 9
_diffrn_reflns_limit_h_min -10
_diffrn_reflns_limit_k_max 12
_diffrn_reflns_limit_k_min -12
_diffrn_reflns_limit_l_max 16
_diffrn_reflns_limit_l_min -16
_diffrn_reflns_number 8606
_diffrn_reflns_theta_full 23.12
_diffrn_reflns_theta_max 23.12
_diffrn_reflns_theta_min 2.38
_diffrn_standards_number 6682
_exptl_absorpt_coefficient_mu 2.018
_exptl_absorpt_correction_T_max 0.8237
_exptl_absorpt_correction_T_min 0.6883
_exptl_absorpt_correction_type multi-scan
_exptl_crystal_colour White
_exptl_crystal_density_diffrn 1.697
_exptl_crystal_density_method 'not measured'
_exptl_crystal_description Prism
_exptl_crystal_F_000 824
_exptl_crystal_size_max 0.20
_exptl_crystal_size_mid 0.10
_exptl_crystal_size_min 0.10
_refine_diff_density_max 1.251
_refine_diff_density_min -1.148
_refine_diff_density_rms 0.093
_refine_ls_extinction_method none
_refine_ls_goodness_of_fit_ref 1.092
_refine_ls_hydrogen_treatment mixed
_refine_ls_matrix_type full
_refine_ls_number_parameters 430
_refine_ls_number_reflns 4283
_refine_ls_number_restraints 0
_refine_ls_restrained_S_all 1.092
_refine_ls_R_factor_all 0.0346
_refine_ls_R_factor_gt 0.0324
_refine_ls_shift/su_max 0.000
_refine_ls_shift/su_mean 0.000
_refine_ls_structure_factor_coef Fsqd
_refine_ls_weighting_details 'calc w=1/[\s^2^(Fo^2^)+(0.0341P)^2^+4.8970P] where P=(Fo^2^+2Fc^2^)/3'
_refine_ls_weighting_scheme calc
_refine_ls_wR_factor_gt 0.0777
_refine_ls_wR_factor_ref 0.0797
_reflns_number_gt 4067
_reflns_number_total 4283
_reflns_threshold_expression >2sigma(I)
_cod_data_source_file cg100026d_si_001.cif
_cod_data_source_block complex2
_cod_depositor_comments
;
The following automatic conversions were performed:

'_exptl_absorpt_correction_type' value 'Multi-scan' changed to
'multi-scan' according to
/home/saulius/struct/CIF-dictionaries/cif_core.dic dictionary named
'cif_core.dic' version 2.4.2 from 2011-04-26.

Automatic conversion script
Id: cif_fix_values 1715 2011-07-08 13:25:40Z adriana 
;
_cod_original_sg_symbol_Hall -P_1
_cod_original_sg_symbol_H-M p_-1
_cod_database_code 4501497

loop_
_symmetry_equiv_pos_as_xyz
'x, y, z'
'-x, -y, -z'

loop_
_atom_site_label
_atom_site_type_symbol
_atom_site_fract_x
_atom_site_fract_y
_atom_site_fract_z
_atom_site_U_iso_or_equiv
_atom_site_adp_type
_atom_site_occupancy
_atom_site_symmetry_multiplicity
_atom_site_calc_flag
_atom_site_refinement_flags
Eu1 Eu 0.88031(2) 0.98326(2) 0.101836(15) 0.01870(11) Uani 1 1 d .
O1 O 0.6935(4) 0.9354(5) -0.0301(3) 0.0496(12) Uani 1 1 d .
O2 O 0.8868(4) 0.9714(3) -0.0836(2) 0.0287(8) Uani 1 1 d .
O3 O 0.4311(4) 1.0797(3) -0.2876(2) 0.0374(10) Uani 1 1 d .
O4 O 0.9332(4) 0.7906(3) 0.0119(2) 0.0266(8) Uani 1 1 d .
O6 O 1.2377(4) 0.3933(3) -0.1511(3) 0.0362(9) Uani 1 1 d .
O7 O 1.0167(4) 0.8997(3) 0.2193(2) 0.0360(7) Uani 1 1 d .
O8 O 0.9571(4) 1.0825(3) 0.2664(2) 0.0360(7) Uani 1 1 d .
O9 O 1.3529(5) 0.8819(4) 0.4792(3) 0.0497(12) Uani 1 1 d .
O10 O 0.7005(4) 1.0901(3) 0.1653(3) 0.0402(10) Uani 1 1 d .
O11 O 0.7199(4) 0.8362(3) 0.1409(3) 0.0338(10) Uani 1 1 d .
N1 N 0.5209(5) 0.9047(4) -0.3545(3) 0.0313(11) Uani 1 1 d .
H1 H 0.4738 0.8975 -0.4071 0.038 Uiso 1 1 calc R
N2 N 1.0077(5) 0.3616(4) -0.1493(3) 0.0291(11) Uani 1 1 d .
H2 H 1.0092 0.2835 -0.1698 0.035 Uiso 1 1 calc R
N3 N 1.2632(5) 1.0562(4) 0.5423(3) 0.0389(12) Uani 1 1 d .
H3 H 1.3180 1.0698 0.5929 0.047 Uiso 1 1 calc R
N4 N 0.6399(7) 1.2792(6) 0.2138(6) 0.0780(12) Uani 1 1 d .
C1 C 0.7595(5) 0.9456(4) -0.0950(3) 0.0231(12) Uani 1 1 d .
C2 C 0.6789(5) 0.9302(4) -0.1889(3) 0.0246(12) Uani 1 1 d .
C3 C 0.5935(5) 1.0120(4) -0.1947(3) 0.0264(12) Uani 1 1 d .
H3A H 0.5883 1.0765 -0.1412 0.032 Uiso 1 1 calc R
C4 C 0.5098(5) 1.0040(5) -0.2799(3) 0.0280(12) Uani 1 1 d .
C5 C 0.6017(6) 0.8155(5) -0.3515(3) 0.0280(12) Uani 1 1 d .
C6 C 0.6873(5) 0.8259(5) -0.2695(4) 0.0283(12) Uani 1 1 d .
C7 C 0.7695(6) 0.7330(5) -0.2686(4) 0.0375(14) Uani 1 1 d .
H7 H 0.8271 0.7390 -0.2147 0.045 Uiso 1 1 calc R
C8 C 0.7645(7) 0.6348(6) -0.3461(4) 0.0500(17) Uani 1 1 d .
H8 H 0.8189 0.5738 -0.3453 0.060 Uiso 1 1 calc R
C9 C 0.6783(7) 0.6250(6) -0.4270(4) 0.0513(17) Uani 1 1 d .
H9 H 0.6749 0.5566 -0.4792 0.062 Uiso 1 1 calc R
C10 C 0.5986(7) 0.7138(6) -0.4312(4) 0.0432(15) Uani 1 1 d .
H10 H 0.5431 0.7069 -0.4862 0.052 Uiso 1 1 calc R
C11 C 1.0047(5) 0.7492(4) -0.0515(3) 0.0225(11) Uani 1 1 d .
C12 C 0.9998(5) 0.6112(4) -0.0880(3) 0.0220(11) Uani 1 1 d .
C13 C 1.1176(6) 0.5664(4) -0.1068(4) 0.0292(13) Uani 1 1 d .
H13 H 1.1961 0.6220 -0.1001 0.035 Uiso 1 1 calc R
C14 C 1.1285(6) 0.4360(4) -0.1371(4) 0.0266(12) Uani 1 1 d .
C15 C 0.8836(6) 0.4002(4) -0.1316(3) 0.0271(12) Uani 1 1 d .
C16 C 0.8734(5) 0.5269(4) -0.0994(3) 0.0239(12) Uani 1 1 d .
C17 C 0.7458(6) 0.5627(5) -0.0808(4) 0.0325(13) Uani 1 1 d .
H17 H 0.7369 0.6459 -0.0594 0.039 Uiso 1 1 calc R
C18 C 0.6336(6) 0.4755(6) -0.0941(4) 0.0447(16) Uani 1 1 d .
H18 H 0.5487 0.5001 -0.0826 0.054 Uiso 1 1 calc R
C19 C 0.6455(7) 0.3508(5) -0.1245(5) 0.0479(17) Uani 1 1 d .
H19 H 0.5692 0.2928 -0.1315 0.058 Uiso 1 1 calc R
C20 C 0.7689(6) 0.3129(5) -0.1443(4) 0.0403(15) Uani 1 1 d .
H20 H 0.7760 0.2295 -0.1661 0.048 Uiso 1 1 calc R
C21 C 1.0157(5) 0.9983(4) 0.2826(3) 0.0239(11) Uani 1 1 d .
C22 C 1.0950(5) 1.0188(4) 0.3783(3) 0.0238(11) Uani 1 1 d .
C23 C 1.1818(6) 0.9388(5) 0.3860(4) 0.0314(13) Uani 1 1 d .
H23 H 1.1841 0.8705 0.3346 0.038 Uiso 1 1 calc R
C24 C 1.2715(6) 0.9544(5) 0.4708(4) 0.0373(14) Uani 1 1 d .
C25 C 1.1736(6) 1.1400(5) 0.5406(4) 0.0324(13) Uani 1 1 d .
C26 C 1.0838(6) 1.1236(5) 0.4583(3) 0.0299(13) Uani 1 1 d .
C27 C 0.9926(7) 1.2090(5) 0.4616(4) 0.0450(16) Uani 1 1 d .
H27 H 0.9307 1.1996 0.4090 0.054 Uiso 1 1 calc R
C28 C 0.9922(8) 1.3057(6) 0.5399(4) 0.058(2) Uani 1 1 d .
H28 H 0.9297 1.3607 0.5405 0.070 Uiso 1 1 calc R
C29 C 1.0847(8) 1.3222(6) 0.6187(4) 0.0548(19) Uani 1 1 d .
H29 H 1.0853 1.3898 0.6712 0.066 Uiso 1 1 calc R
C30 C 1.1741(7) 1.2412(5) 0.6203(4) 0.0447(16) Uani 1 1 d .
H30 H 1.2352 1.2525 0.6736 0.054 Uiso 1 1 calc R
C31 C 0.6394(9) 1.1725(7) 0.1592(7) 0.0780(12) Uani 1 1 d .
H31 H 0.5807 1.1544 0.1038 0.094 Uiso 1 1 calc R
C32 C 0.7398(8) 1.3110(7) 0.3021(7) 0.0780(12) Uani 1 1 d .
H32A H 0.7401 1.2406 0.3244 0.117 Uiso 1 1 calc R
H32B H 0.7130 1.3779 0.3493 0.117 Uiso 1 1 calc R
H32C H 0.8298 1.3348 0.2886 0.117 Uiso 1 1 calc R
C33 C 0.5637(8) 1.3725(7) 0.2118(7) 0.0780(12) Uani 1 1 d .
H33A H 0.5079 1.3511 0.1524 0.117 Uiso 1 1 calc R
H33B H 0.6238 1.4474 0.2206 0.117 Uiso 1 1 calc R
H33C H 0.5063 1.3839 0.2612 0.117 Uiso 1 1 calc R
O5 O 1.0833(4) 0.8113(3) -0.0874(2) 0.0299(9) Uani 1 1 d .
H11B H 0.671(6) 0.854(5) 0.175(4) 0.036 Uiso 1 1 d .
H11A H 0.734(6) 0.774(6) 0.140(4) 0.036 Uiso 1 1 d .
O12 O 0.3885(15) 0.6576(13) -0.6407(10) 0.249(6) Uiso 1 1 d .

loop_
_atom_site_aniso_label
_atom_site_aniso_U_11
_atom_site_aniso_U_22
_atom_site_aniso_U_33
_atom_site_aniso_U_23
_atom_site_aniso_U_13
_atom_site_aniso_U_12
Eu1 0.02078(18) 0.01674(15) 0.01864(15) 0.00589(10) -0.00003(11) 0.00327(10)
O1 0.027(3) 0.102(4) 0.029(2) 0.035(2) 0.0002(18) 0.009(2)
O2 0.018(2) 0.032(2) 0.036(2) 0.0129(16) -0.0069(16) 0.0009(16)
O3 0.050(3) 0.040(2) 0.029(2) 0.0140(17) 0.0038(18) 0.023(2)
O4 0.036(2) 0.0178(17) 0.0267(19) 0.0055(14) 0.0080(17) 0.0064(15)
O6 0.040(3) 0.025(2) 0.048(2) 0.0118(17) 0.0148(19) 0.0150(18)
O7 0.054(2) 0.0266(14) 0.0237(14) 0.0029(11) -0.0095(12) 0.0142(13)
O8 0.054(2) 0.0266(14) 0.0237(14) 0.0029(11) -0.0095(12) 0.0142(13)
O9 0.056(3) 0.053(3) 0.037(2) 0.009(2) -0.016(2) 0.024(2)
O10 0.034(2) 0.029(2) 0.065(3) 0.0196(19) 0.021(2) 0.0125(17)
O11 0.040(3) 0.022(2) 0.046(3) 0.0156(19) 0.0179(19) 0.0083(18)
N1 0.032(3) 0.041(3) 0.020(2) 0.011(2) -0.0051(19) 0.007(2)
N2 0.045(3) 0.013(2) 0.028(2) 0.0035(17) 0.008(2) 0.008(2)
N3 0.044(3) 0.044(3) 0.024(2) 0.008(2) -0.012(2) 0.005(2)
N4 0.065(3) 0.058(2) 0.128(4) 0.040(2) 0.042(2) 0.023(2)
C1 0.022(4) 0.024(3) 0.023(3) 0.007(2) -0.003(2) 0.007(2)
C2 0.021(3) 0.026(3) 0.027(3) 0.012(2) 0.000(2) -0.004(2)
C3 0.029(3) 0.024(3) 0.025(3) 0.007(2) 0.000(2) 0.002(2)
C4 0.026(3) 0.033(3) 0.025(3) 0.010(2) 0.001(2) -0.001(2)
C5 0.027(3) 0.029(3) 0.026(3) 0.006(2) 0.002(2) 0.002(2)
C6 0.027(3) 0.032(3) 0.026(3) 0.011(2) 0.001(2) 0.001(2)
C7 0.033(4) 0.040(3) 0.041(3) 0.015(3) -0.002(3) 0.011(3)
C8 0.055(5) 0.040(4) 0.052(4) 0.007(3) 0.003(3) 0.019(3)
C9 0.062(5) 0.042(4) 0.040(4) -0.003(3) 0.003(3) 0.010(3)
C10 0.040(4) 0.048(4) 0.034(3) 0.003(3) -0.003(3) 0.006(3)
C11 0.022(3) 0.020(3) 0.024(3) 0.007(2) -0.004(2) 0.005(2)
C12 0.024(3) 0.021(3) 0.022(3) 0.008(2) 0.002(2) 0.007(2)
C13 0.037(4) 0.017(3) 0.034(3) 0.009(2) 0.008(3) 0.004(2)
C14 0.032(4) 0.022(3) 0.030(3) 0.011(2) 0.009(2) 0.007(2)
C15 0.036(4) 0.023(3) 0.024(3) 0.008(2) 0.005(2) 0.007(2)
C16 0.029(3) 0.020(3) 0.020(3) 0.005(2) 0.000(2) 0.000(2)
C17 0.032(4) 0.024(3) 0.041(3) 0.010(2) 0.002(3) 0.005(2)
C18 0.029(4) 0.044(4) 0.061(4) 0.016(3) 0.004(3) 0.002(3)
C19 0.038(4) 0.033(3) 0.068(4) 0.013(3) 0.004(3) -0.007(3)
C20 0.047(4) 0.019(3) 0.048(4) 0.004(2) 0.005(3) -0.004(3)
C21 0.026(3) 0.023(3) 0.021(3) 0.007(2) -0.002(2) 0.000(2)
C22 0.025(3) 0.028(3) 0.020(3) 0.012(2) 0.000(2) 0.001(2)
C23 0.031(4) 0.034(3) 0.028(3) 0.009(2) -0.005(2) 0.006(2)
C24 0.039(4) 0.043(3) 0.030(3) 0.015(3) -0.005(3) 0.007(3)
C25 0.036(4) 0.036(3) 0.025(3) 0.010(2) 0.002(2) 0.002(3)
C26 0.035(4) 0.032(3) 0.023(3) 0.009(2) 0.001(2) 0.003(2)
C27 0.061(5) 0.049(4) 0.026(3) 0.007(3) -0.002(3) 0.027(3)
C28 0.084(6) 0.053(4) 0.039(4) 0.006(3) 0.006(4) 0.036(4)
C29 0.086(6) 0.045(4) 0.027(3) -0.001(3) 0.004(3) 0.017(4)
C30 0.062(5) 0.044(4) 0.022(3) 0.007(3) -0.010(3) 0.001(3)
C31 0.065(3) 0.058(2) 0.128(4) 0.040(2) 0.042(2) 0.023(2)
C32 0.065(3) 0.058(2) 0.128(4) 0.040(2) 0.042(2) 0.023(2)
C33 0.065(3) 0.058(2) 0.128(4) 0.040(2) 0.042(2) 0.023(2)
O5 0.035(2) 0.0162(17) 0.042(2) 0.0121(16) 0.0112(18) 0.0051(15)

loop_
_atom_type_symbol
_atom_type_description
_atom_type_scat_dispersion_real
_atom_type_scat_dispersion_imag
_atom_type_scat_source
C C 0.0033 0.0016 'International Tables Vol C Tables 4.2.6.8 and 6.1.1.4'
Eu Eu -0.1578 3.6682 'International Tables Vol C Tables 4.2.6.8 and 6.1.1.4'
N N 0.0061 0.0033 'International Tables Vol C Tables 4.2.6.8 and 6.1.1.4'
O O 0.0106 0.0060 'International Tables Vol C Tables 4.2.6.8 and 6.1.1.4'
H H 0.0000 0.0000 'International Tables Vol C Tables 4.2.6.8 and 6.1.1.4'

loop_
_geom_angle_atom_site_label_1
_geom_angle_atom_site_label_2
_geom_angle_atom_site_label_3
_geom_angle
_geom_angle_site_symmetry_1
_geom_angle_site_symmetry_3
O2 Eu1 O4 77.05(12) 2_775 .
O2 Eu1 O10 138.47(12) 2_775 .
O4 Eu1 O10 144.20(13) . .
O2 Eu1 O8 84.01(13) 2_775 .
O4 Eu1 O8 125.53(12) . .
O10 Eu1 O8 73.55(14) . .
O2 Eu1 O5 71.87(12) 2_775 2_775
O4 Eu1 O5 133.32(11) . 2_775
O10 Eu1 O5 71.76(12) . 2_775
O8 Eu1 O5 85.04(12) . 2_775
O2 Eu1 O11 142.91(13) 2_775 .
O4 Eu1 O11 76.70(13) . .
O10 Eu1 O11 72.94(13) . .
O8 Eu1 O11 90.38(14) . .
O5 Eu1 O11 144.25(13) 2_775 .
O2 Eu1 O1 122.68(12) 2_775 .
O4 Eu1 O1 81.26(14) . .
O10 Eu1 O1 74.42(15) . .
O8 Eu1 O1 147.90(14) . .
O5 Eu1 O1 87.09(14) 2_775 .
O11 Eu1 O1 78.21(14) . .
O2 Eu1 O7 74.42(13) 2_775 .
O4 Eu1 O7 74.36(11) . .
O10 Eu1 O7 113.65(13) . .
O8 Eu1 O7 51.33(11) . .
O5 Eu1 O7 126.78(12) 2_775 .
O11 Eu1 O7 73.59(14) . .
O1 Eu1 O7 146.12(14) . .
O2 Eu1 O2 73.71(12) 2_775 .
O4 Eu1 O2 68.33(11) . .
O10 Eu1 O2 111.18(13) . .
O8 Eu1 O2 150.55(12) . .
O5 Eu1 O2 70.03(11) 2_775 .
O11 Eu1 O2 118.99(12) . .
O1 Eu1 O2 48.97(12) . .
O7 Eu1 O2 135.13(11) . .
O2 Eu1 C21 77.87(13) 2_775 .
O4 Eu1 C21 100.07(13) . .
O10 Eu1 C21 93.78(15) . .
O8 Eu1 C21 25.53(13) . .
O5 Eu1 C21 106.27(13) 2_775 .
O11 Eu1 C21 81.45(14) . .
O1 Eu1 C21 158.74(14) . .
O7 Eu1 C21 25.80(12) . .
O2 Eu1 C21 151.03(13) . .
O2 Eu1 C1 98.49(13) 2_775 .
O4 Eu1 C1 73.70(12) . .
O10 Eu1 C1 92.52(14) . .
O8 Eu1 C1 160.41(12) . .
O5 Eu1 C1 77.40(12) 2_775 .
O11 Eu1 C1 98.76(14) . .
O1 Eu1 C1 24.19(14) . .
O7 Eu1 C1 148.07(12) . .
O2 Eu1 C1 24.78(12) . .
C21 Eu1 C1 173.46(14) . .
O2 Eu1 Eu1 40.07(8) 2_775 2_775
O4 Eu1 Eu1 67.85(8) . 2_775
O10 Eu1 Eu1 132.40(9) . 2_775
O8 Eu1 Eu1 121.58(10) . 2_775
O5 Eu1 Eu1 65.88(8) 2_775 2_775
O11 Eu1 Eu1 141.76(10) . 2_775
O1 Eu1 Eu1 82.61(9) . 2_775
O7 Eu1 Eu1 108.67(9) . 2_775
O2 Eu1 Eu1 33.64(7) . 2_775
C21 Eu1 Eu1 117.73(10) . 2_775
C1 Eu1 Eu1 58.42(10) . 2_775
C1 O1 Eu1 100.9(3) . .
C1 O2 Eu1 165.8(3) . 2_775
C1 O2 Eu1 87.9(3) . .
Eu1 O2 Eu1 106.29(12) 2_775 .
C11 O4 Eu1 138.9(3) . .
C21 O7 Eu1 89.8(3) . .
C21 O8 Eu1 98.1(3) . .
C31 O10 Eu1 141.1(5) . .
Eu1 O11 H11B 123(5) . .
Eu1 O11 H11A 124(5) . .
H11B O11 H11A 107(7) . .
C4 N1 C5 124.8(4) . .
C4 N1 H1 117.6 . .
C5 N1 H1 117.6 . .
C14 N2 C15 125.7(4) . .
C14 N2 H2 117.1 . .
C15 N2 H2 117.1 . .
C24 N3 C25 125.2(5) . .
C24 N3 H3 117.4 . .
C25 N3 H3 117.4 . .
C31 N4 C33 133.2(9) . .
C31 N4 C32 114.2(7) . .
C33 N4 C32 112.6(7) . .
O1 C1 O2 122.2(5) . .
O1 C1 C2 117.2(5) . .
O2 C1 C2 120.5(4) . .
O1 C1 Eu1 55.0(3) . .
O2 C1 Eu1 67.3(3) . .
C2 C1 Eu1 171.6(4) . .
C3 C2 C6 120.6(5) . .
C3 C2 C1 118.5(4) . .
C6 C2 C1 120.8(5) . .
C2 C3 C4 122.9(5) . .
C2 C3 H3A 118.5 . .
C4 C3 H3A 118.5 . .
O3 C4 N1 121.0(5) . .
O3 C4 C3 124.2(5) . .
N1 C4 C3 114.8(5) . .
N1 C5 C6 120.3(5) . .
N1 C5 C10 119.7(5) . .
C6 C5 C10 120.0(5) . .
C5 C6 C7 119.1(5) . .
C5 C6 C2 116.4(5) . .
C7 C6 C2 124.4(5) . .
C8 C7 C6 120.1(6) . .
C8 C7 H7 119.9 . .
C6 C7 H7 119.9 . .
C7 C8 C9 120.3(6) . .
C7 C8 H8 119.9 . .
C9 C8 H8 119.9 . .
C10 C9 C8 121.4(6) . .
C10 C9 H9 119.3 . .
C8 C9 H9 119.3 . .
C9 C10 C5 119.1(6) . .
C9 C10 H10 120.5 . .
C5 C10 H10 120.5 . .
O4 C11 O5 126.4(4) . .
O4 C11 C12 117.6(4) . .
O5 C11 C12 116.0(4) . .
C13 C12 C16 120.1(4) . .
C13 C12 C11 117.8(5) . .
C16 C12 C11 122.1(4) . .
C12 C13 C14 123.4(5) . .
C12 C13 H13 118.3 . .
C14 C13 H13 118.3 . .
O6 C14 N2 121.6(4) . .
O6 C14 C13 124.2(5) . .
N2 C14 C13 114.2(5) . .
N2 C15 C20 119.3(5) . .
N2 C15 C16 120.1(5) . .
C20 C15 C16 120.5(5) . .
C17 C16 C15 118.5(5) . .
C17 C16 C12 125.1(4) . .
C15 C16 C12 116.4(5) . .
C18 C17 C16 120.2(5) . .
C18 C17 H17 119.9 . .
C16 C17 H17 119.9 . .
C17 C18 C19 120.7(6) . .
C17 C18 H18 119.7 . .
C19 C18 H18 119.7 . .
C20 C19 C18 120.5(6) . .
C20 C19 H19 119.8 . .
C18 C19 H19 119.8 . .
C19 C20 C15 119.6(5) . .
C19 C20 H20 120.2 . .
C15 C20 H20 120.2 . .
O7 C21 O8 120.7(5) . .
O7 C21 C22 119.3(4) . .
O8 C21 C22 119.9(4) . .
O7 C21 Eu1 64.4(3) . .
O8 C21 Eu1 56.4(2) . .
C22 C21 Eu1 174.2(3) . .
C23 C22 C26 120.4(5) . .
C23 C22 C21 117.5(4) . .
C26 C22 C21 122.0(5) . .
C22 C23 C24 122.7(5) . .
C22 C23 H23 118.6 . .
C24 C23 H23 118.6 . .
O9 C24 N3 121.0(5) . .
O9 C24 C23 123.7(5) . .
N3 C24 C23 115.3(5) . .
N3 C25 C30 119.6(5) . .
N3 C25 C26 119.6(5) . .
C30 C25 C26 120.8(5) . .
C27 C26 C25 117.1(5) . .
C27 C26 C22 126.2(5) . .
C25 C26 C22 116.7(5) . .
C28 C27 C26 121.6(6) . .
C28 C27 H27 119.2 . .
C26 C27 H27 119.2 . .
C27 C28 C29 120.2(6) . .
C27 C28 H28 119.9 . .
C29 C28 H28 119.9 . .
C30 C29 C28 120.9(6) . .
C30 C29 H29 119.6 . .
C28 C29 H29 119.6 . .
C29 C30 C25 119.3(6) . .
C29 C30 H30 120.3 . .
C25 C30 H30 120.3 . .
O10 C31 N4 132.0(10) . .
O10 C31 H31 114.0 . .
N4 C31 H31 114.0 . .
N4 C32 H32A 109.5 . .
N4 C32 H32B 109.5 . .
H32A C32 H32B 109.5 . .
N4 C32 H32C 109.5 . .
H32A C32 H32C 109.5 . .
H32B C32 H32C 109.5 . .
N4 C33 H33A 109.5 . .
N4 C33 H33B 109.5 . .
H33A C33 H33B 109.5 . .
N4 C33 H33C 109.5 . .
H33A C33 H33C 109.5 . .
H33B C33 H33C 109.5 . .
C11 O5 Eu1 139.0(3) . 2_775

loop_
_geom_bond_atom_site_label_1
_geom_bond_atom_site_label_2
_geom_bond_distance
_geom_bond_site_symmetry_2
Eu1 O2 2.370(4) 2_775
Eu1 O4 2.370(3) .
Eu1 O10 2.382(4) .
Eu1 O8 2.415(3) .
Eu1 O5 2.419(3) 2_775
Eu1 O11 2.424(4) .
Eu1 O1 2.486(4) .
Eu1 O7 2.589(3) .
Eu1 O2 2.753(4) .
Eu1 C21 2.872(5) .
Eu1 C1 2.983(5) .
Eu1 Eu1 4.1057(9) 2_775
O1 C1 1.245(6) .
O2 C1 1.251(6) .
O2 Eu1 2.370(4) 2_775
O3 C4 1.251(6) .
O4 C11 1.249(6) .
O6 C14 1.245(6) .
O7 C21 1.250(6) .
O8 C21 1.250(6) .
O9 C24 1.244(7) .
O10 C31 1.196(8) .
O11 H11B 0.73(6) .
O11 H11A 0.74(6) .
N1 C4 1.368(7) .
N1 C5 1.374(7) .
N1 H1 0.8600 .
N2 C14 1.360(7) .
N2 C15 1.374(7) .
N2 H2 0.8600 .
N3 C24 1.353(7) .
N3 C25 1.381(7) .
N3 H3 0.8600 .
N4 C31 1.259(10) .
N4 C33 1.381(9) .
N4 C32 1.513(11) .
C1 C2 1.512(7) .
C2 C3 1.345(7) .
C2 C6 1.450(7) .
C3 C4 1.438(7) .
C3 H3A 0.9300 .
C5 C6 1.402(7) .
C5 C10 1.403(8) .
C6 C7 1.412(8) .
C7 C8 1.358(8) .
C7 H7 0.9300 .
C8 C9 1.392(9) .
C8 H8 0.9300 .
C9 C10 1.367(9) .
C9 H9 0.9300 .
C10 H10 0.9300 .
C11 O5 1.258(6) .
C11 C12 1.511(7) .
C12 C13 1.346(7) .
C12 C16 1.463(7) .
C13 C14 1.450(7) .
C13 H13 0.9300 .
C15 C20 1.392(8) .
C15 C16 1.410(7) .
C16 C17 1.398(8) .
C17 C18 1.373(8) .
C17 H17 0.9300 .
C18 C19 1.391(8) .
C18 H18 0.9300 .
C19 C20 1.370(9) .
C19 H19 0.9300 .
C20 H20 0.9300 .
C21 C22 1.520(7) .
C22 C23 1.346(7) .
C22 C26 1.454(7) .
C23 C24 1.442(8) .
C23 H23 0.9300 .
C25 C30 1.403(8) .
C25 C26 1.412(8) .
C26 C27 1.396(8) .
C27 C28 1.363(8) .
C27 H27 0.9300 .
C28 C29 1.387(9) .
C28 H28 0.9300 .
C29 C30 1.355(9) .
C29 H29 0.9300 .
C30 H30 0.9300 .
C31 H31 0.9300 .
C32 H32A 0.9600 .
C32 H32B 0.9600 .
C32 H32C 0.9600 .
C33 H33A 0.9600 .
C33 H33B 0.9600 .
C33 H33C 0.9600 .
O5 Eu1 2.419(3) 2_775

loop_
_geom_hbond_atom_site_label_D
_geom_hbond_atom_site_label_H
_geom_hbond_atom_site_label_A
_geom_hbond_distance_DH
_geom_hbond_distance_HA
_geom_hbond_distance_DA
_geom_hbond_angle_DHA
_geom_hbond_site_symmetry_A
N1 H1 O9 0.86 1.95 2.810(6) 175.0 1_454
N2 H2 O7 0.86 1.99 2.848(5) 171.8 2_765
N3 H3 O3 0.86 2.00 2.853(6) 171.9 1_656
O11 H11B O3 0.73(6) 2.04(6) 2.769(5) 169(7) 2_675
O11 H11A O6 0.74(6) 2.02(6) 2.755(5) 174(6) 2_765
